data_1522083
loop_
_publ_author_name
'Kniep, R.'
'Mootz, D.'
'Rabenau, A.'

_publ_section_title
;
 Zur kenntnis der Subhalogenide des Tellurs
;
_journal_name_full 'Zeitschrift fuer Anorganische und Allgemeine Chemie'
_journal_page_first 17
_journal_page_last 38
_journal_volume 422
_journal_year 1976
_chemical_formula_sum 'Cl2 Te3'
_chemical_name_systematic 'Te3 Cl2'
_space_group_IT_number 14
_symmetry_space_group_name_Hall '-P 2yn'
_symmetry_space_group_name_H-M 'P 1 21/n 1'
_cell_angle_alpha 90
_cell_angle_beta 100.74
_cell_angle_gamma 90
_cell_formula_units_Z 4
_cell_length_a 10.136
_cell_length_b 8.635
_cell_length_c 7.039
_cell_volume 605.292
_citation_journal_id_ASTM ZAACAB
_cod_data_source_file Kniep_ZAACAB_1976_1189.cif
_cod_data_source_block Cl2Te3
_cod_original_sg_symbol_Hall '-P 2ybc (x-z,y,z)'
_cod_database_code 1522083

loop_
_symmetry_equiv_pos_as_xyz
x,y,z
-x+1/2,y+1/2,-z+1/2
-x,-y,-z
x-1/2,-y-1/2,z-1/2

loop_
_atom_site_label
_atom_site_type_symbol
_atom_site_fract_x
_atom_site_fract_y
_atom_site_fract_z
_atom_site_occupancy
_atom_site_U_iso_or_equiv
Cl2 Cl-1 0.1671 0.0117 -0.0528 1 0.0
Te3 Te 0.3509 0.3398 0.0543 1 0.0
Te1 Te 0.0855 0.2526 0.0962 1 0.0
Cl1 Cl-1 0.016 0.4888 0.2581 1 0.0
Te2 Te 0.1731 0.147 0.4774 1 0.0
